data_7003737
loop_
_publ_author_name
'Drew, Michael G. B.'
'Nag, Samik'
'Datta, Dipankar'

_publ_section_title
;
 Use of HNO3 as the source of NO to prepare a nitric oxide complex of
 ruthenium
;
_journal_issue 17
_journal_name_full 'Dalton Transactions'
_journal_page_first 2298
_journal_page_last 2302
_journal_paper_doi 10.1039/b719134k
_journal_year 2008
_chemical_formula_sum 'C20 H32 Cl2 N6 O15 Ru'
_chemical_formula_weight 768.48
_chemical_name_systematic
;
?
;
_space_group_IT_number 2
_symmetry_cell_setting triclinic
_symmetry_space_group_name_Hall '-P 1'
_symmetry_space_group_name_H-M 'P -1'
_atom_sites_solution_hydrogens geom
_atom_sites_solution_primary direct
_atom_sites_solution_secondary difmap
_audit_creation_method SHELXL-97
_cell_angle_alpha 75.339(16)
_cell_angle_beta 85.209(18)
_cell_angle_gamma 82.35(3)
_cell_formula_units_Z 4
_cell_length_a 14.054(5)
_cell_length_b 14.903(4)
_cell_length_c 15.135(2)
_cell_measurement_temperature 150(2)
_cell_volume 3035.4(14)
_computing_cell_refinement 'Crysalis, Oxford Diffraction'
_computing_data_collection 'Crysalis, Oxford Diffraction'
_computing_data_reduction 'Crysalis, Oxford Diffraction'
_computing_molecular_graphics PLATON(Spek,2004)
_computing_structure_refinement 'SHELXL-97 (Sheldrick, 1997)'
_computing_structure_solution 'SHELXS-97 (Sheldrick, 1997)'
_diffrn_ambient_temperature 150(2)
_diffrn_measured_fraction_theta_full 0.909
_diffrn_measured_fraction_theta_max 0.909
_diffrn_measurement_device 'Oxford Diffaction X-Calibur System'
_diffrn_measurement_method '321 frames, counting time 10 s.'
_diffrn_radiation_monochromator graphite
_diffrn_radiation_source 'fine-focus sealed tube'
_diffrn_radiation_type MoK\a
_diffrn_radiation_wavelength 0.71073
_diffrn_reflns_av_R_equivalents 0.0688
_diffrn_reflns_av_sigmaI/netI 0.1649
_diffrn_reflns_limit_h_max 19
_diffrn_reflns_limit_h_min -17
_diffrn_reflns_limit_k_max 20
_diffrn_reflns_limit_k_min -20
_diffrn_reflns_limit_l_max 13
_diffrn_reflns_limit_l_min -21
_diffrn_reflns_number 20091
_diffrn_reflns_theta_full 30.00
_diffrn_reflns_theta_max 30.00
_diffrn_reflns_theta_min 2.84
_exptl_absorpt_coefficient_mu 0.771
_exptl_absorpt_correction_T_max 1.336
_exptl_absorpt_correction_T_min 0.793
_exptl_absorpt_correction_type empirical
_exptl_absorpt_process_details 'ABSPACK, Oxford Diffraction Ltd'
_exptl_crystal_colour yellow
_exptl_crystal_density_diffrn 1.682
_exptl_crystal_density_method 'not measured'
_exptl_crystal_description needle
_exptl_crystal_F_000 1568
_exptl_crystal_size_max 0.30
_exptl_crystal_size_mid 0.05
_exptl_crystal_size_min 0.05
_refine_diff_density_max 4.715
_refine_diff_density_min -1.337
_refine_diff_density_rms 0.202
_refine_ls_extinction_method none
_refine_ls_goodness_of_fit_ref 1.064
_refine_ls_hydrogen_treatment constr
_refine_ls_matrix_type full
_refine_ls_number_parameters 793
_refine_ls_number_reflns 16088
_refine_ls_number_restraints 0
_refine_ls_restrained_S_all 1.064
_refine_ls_R_factor_all 0.1880
_refine_ls_R_factor_gt 0.1153
_refine_ls_shift/su_max 0.000
_refine_ls_shift/su_mean 0.000
_refine_ls_structure_factor_coef Fsqd
_refine_ls_weighting_details
;
w=1/[\s^2^(Fo^2^)+(0.1310P)^2^+11.2613P] where P=(Fo^2^+2Fc^2^)/3
;
_refine_ls_weighting_scheme calc
_refine_ls_wR_factor_gt 0.2580
_refine_ls_wR_factor_ref 0.2890
_reflns_number_gt 9120
_reflns_number_total 16088
_reflns_threshold_expression >2sigma(I)
_cod_data_source_file b719134k.txt
_cod_data_source_block 3
_cod_original_sg_symbol_H-M P-1
_cod_database_code 7003737

loop_
_symmetry_equiv_pos_as_xyz
'x, y, z'
'-x, -y, -z'

loop_
_atom_site_label
_atom_site_type_symbol
_atom_site_fract_x
_atom_site_fract_y
_atom_site_fract_z
_atom_site_U_iso_or_equiv
_atom_site_adp_type
_atom_site_occupancy
_atom_site_symmetry_multiplicity
_atom_site_calc_flag
_atom_site_refinement_flags
_atom_site_disorder_assembly
_atom_site_disorder_group
C12 C 0.1775(7) 0.3835(7) -0.0325(6) 0.027(2) Uani 1 1 d . . .
C13 C 0.1839(9) 0.4849(8) -0.0317(7) 0.040(3) Uani 1 1 d . . .
H13A H 0.2354 0.5097 -0.0738 0.048 Uiso 1 1 calc R . .
H13B H 0.1240 0.5234 -0.0493 0.048 Uiso 1 1 calc R . .
O62 O -0.0189(5) 0.7719(6) 0.5019(5) 0.045(2) Uani 1 1 d . . .
O14 O 0.2037(5) 0.4828(5) 0.0641(5) 0.0350(17) Uani 1 1 d . . .
C15 C 0.2329(7) 0.3931(7) 0.0981(6) 0.029(2) Uani 1 1 d . . .
C16 C 0.2671(7) 0.3598(7) 0.1941(6) 0.028(2) Uani 1 1 d . . .
O17 O 0.2542(5) 0.4143(5) 0.2497(5) 0.0320(16) Uani 1 1 d . . .
C18 C 0.2895(8) 0.3536(9) 0.3380(7) 0.038(3) Uani 1 1 d . . .
H18A H 0.2418 0.3568 0.3876 0.045 Uiso 1 1 calc R . .
H18B H 0.3486 0.3726 0.3523 0.045 Uiso 1 1 calc R . .
C19 C 0.3068(8) 0.2545(8) 0.3227(6) 0.033(2) Uani 1 1 d . . .
C22 C 0.2475(9) 0.0557(8) -0.0101(6) 0.036(3) Uani 1 1 d . . .
C23 C 0.3084(11) 0.0432(10) -0.0970(8) 0.059(4) Uani 1 1 d . . .
H23A H 0.3266 -0.0226 -0.0940 0.070 Uiso 1 1 calc R . .
H23B H 0.2722 0.0707 -0.1511 0.070 Uiso 1 1 calc R . .
C25 C 0.3777(8) 0.1405(9) -0.0377(7) 0.039(3) Uani 1 1 d . . .
C26 C 0.4448(8) 0.1955(8) -0.0169(7) 0.036(3) Uani 1 1 d . . .
C28 C 0.5734(9) 0.2759(10) -0.0288(8) 0.047(3) Uani 1 1 d . . .
H28A H 0.5736 0.3352 -0.0738 0.056 Uiso 1 1 calc R . .
H28B H 0.6390 0.2518 -0.0130 0.056 Uiso 1 1 calc R . .
C29 C 0.5095(8) 0.2865(8) 0.0570(7) 0.036(2) Uani 1 1 d . . .
O42 O 0.1153(5) 0.1281(6) 0.2065(5) 0.0397(18) Uani 1 1 d . . .
C52 C 0.1988(8) 0.8873(7) 0.6041(6) 0.032(2) Uani 1 1 d . . .
C53 C 0.2582(9) 0.8519(8) 0.6894(7) 0.038(3) Uani 1 1 d . . .
H53A H 0.3210 0.8741 0.6782 0.046 Uiso 1 1 calc R . .
H53B H 0.2255 0.8725 0.7411 0.046 Uiso 1 1 calc R . .
C55 C 0.2476(6) 0.7320(7) 0.6285(5) 0.026(2) Uani 1 1 d . . .
C56 C 0.2508(6) 0.6393(7) 0.6152(6) 0.023(2) Uani 1 1 d . . .
C58 C 0.2465(8) 0.4851(7) 0.6446(7) 0.033(2) Uani 1 1 d . . .
H58A H 0.1873 0.4622 0.6736 0.040 Uiso 1 1 calc R . .
H58B H 0.2979 0.4338 0.6544 0.040 Uiso 1 1 calc R . .
C59 C 0.2352(6) 0.5296(7) 0.5395(6) 0.0242(19) Uani 1 1 d . . .
C62 C 0.4287(6) 0.7749(7) 0.4046(6) 0.024(2) Uani 1 1 d . . .
C63 C 0.4764(7) 0.7857(10) 0.3061(7) 0.042(3) Uani 1 1 d . . .
H63A H 0.4834 0.8507 0.2776 0.050 Uiso 1 1 calc R . .
H63B H 0.5394 0.7498 0.3079 0.050 Uiso 1 1 calc R . .
C65 C 0.3303(7) 0.7436(8) 0.3063(6) 0.031(2) Uani 1 1 d . . .
C66 C 0.2438(7) 0.7194(8) 0.2747(5) 0.027(2) Uani 1 1 d . . .
C68 C 0.1436(8) 0.6744(9) 0.1945(7) 0.037(3) Uani 1 1 d . . .
H68A H 0.1475 0.6068 0.2095 0.045 Uiso 1 1 calc R . .
H68B H 0.1148 0.6994 0.1360 0.045 Uiso 1 1 calc R . .
C69 C 0.0850(7) 0.7139(8) 0.2700(6) 0.029(2) Uani 1 1 d . . .
O721 O 0.2096(6) 0.9199(6) 0.2937(5) 0.0424(19) Uani 1 1 d . . .
O731 O 0.0915(6) 0.9499(6) 0.3867(5) 0.049(2) Uani 1 1 d . . .
C121 C 0.2261(8) 0.3584(9) -0.1167(7) 0.041(3) Uani 1 1 d . . .
H12A H 0.2200 0.2944 -0.1141 0.062 Uiso 1 1 calc R . .
H12B H 0.2930 0.3668 -0.1198 0.062 Uiso 1 1 calc R . .
H12C H 0.1965 0.3980 -0.1700 0.062 Uiso 1 1 calc R . .
C122 C 0.0744(8) 0.3566(8) -0.0155(7) 0.040(3) Uani 1 1 d . . .
H12D H 0.0454 0.3740 0.0383 0.060 Uiso 1 1 calc R . .
H12E H 0.0760 0.2904 -0.0072 0.060 Uiso 1 1 calc R . .
H12F H 0.0373 0.3885 -0.0671 0.060 Uiso 1 1 calc R . .
C191 C 0.4027(8) 0.2057(9) 0.3580(7) 0.044(3) Uani 1 1 d . . .
H19A H 0.4527 0.2433 0.3301 0.066 Uiso 1 1 calc R . .
H19B H 0.4150 0.1462 0.3431 0.066 Uiso 1 1 calc R . .
H19C H 0.4013 0.1967 0.4231 0.066 Uiso 1 1 calc R . .
C192 C 0.2245(8) 0.1959(8) 0.3673(7) 0.036(2) Uani 1 1 d . . .
H19D H 0.1644 0.2278 0.3441 0.055 Uiso 1 1 calc R . .
H19E H 0.2224 0.1874 0.4324 0.055 Uiso 1 1 calc R . .
H19F H 0.2358 0.1360 0.3529 0.055 Uiso 1 1 calc R . .
C221 C 0.2621(9) -0.0331(8) 0.0688(7) 0.041(3) Uani 1 1 d . . .
H22A H 0.3296 -0.0514 0.0765 0.062 Uiso 1 1 calc R . .
H22B H 0.2338 -0.0826 0.0546 0.062 Uiso 1 1 calc R . .
H22C H 0.2319 -0.0204 0.1244 0.062 Uiso 1 1 calc R . .
C222 C 0.1450(9) 0.0867(10) -0.0254(9) 0.053(3) Uani 1 1 d . . .
H22D H 0.1388 0.1414 -0.0752 0.080 Uiso 1 1 calc R . .
H22E H 0.1134 0.1010 0.0290 0.080 Uiso 1 1 calc R . .
H22F H 0.1158 0.0378 -0.0399 0.080 Uiso 1 1 calc R . .
C291 C 0.5617(9) 0.2300(12) 0.1425(8) 0.060(4) Uani 1 1 d . . .
H29A H 0.5228 0.2362 0.1963 0.090 Uiso 1 1 calc R . .
H29B H 0.6221 0.2532 0.1434 0.090 Uiso 1 1 calc R . .
H29C H 0.5730 0.1654 0.1411 0.090 Uiso 1 1 calc R . .
C292 C 0.4801(9) 0.3901(11) 0.0569(10) 0.059(4) Uani 1 1 d . . .
H29D H 0.4485 0.4216 0.0018 0.089 Uiso 1 1 calc R . .
H29E H 0.5364 0.4190 0.0601 0.089 Uiso 1 1 calc R . .
H29F H 0.4371 0.3941 0.1088 0.089 Uiso 1 1 calc R . .
C521 C 0.2327(11) 0.9750(8) 0.5409(8) 0.054(3) Uani 1 1 d . . .
H52A H 0.1941 0.9947 0.4885 0.080 Uiso 1 1 calc R . .
H52B H 0.2988 0.9621 0.5214 0.080 Uiso 1 1 calc R . .
H52C H 0.2267 1.0237 0.5729 0.080 Uiso 1 1 calc R . .
C522 C 0.0919(9) 0.8987(9) 0.6264(8) 0.045(3) Uani 1 1 d . . .
H52D H 0.0586 0.9200 0.5707 0.068 Uiso 1 1 calc R . .
H52E H 0.0770 0.9435 0.6627 0.068 Uiso 1 1 calc R . .
H52F H 0.0723 0.8398 0.6600 0.068 Uiso 1 1 calc R . .
C621 C 0.4749(6) 0.6905(7) 0.4722(6) 0.028(2) Uani 1 1 d . . .
H62A H 0.4745 0.6357 0.4499 0.042 Uiso 1 1 calc R . .
H62B H 0.4396 0.6831 0.5302 0.042 Uiso 1 1 calc R . .
H62C H 0.5401 0.6991 0.4794 0.042 Uiso 1 1 calc R . .
C622 C 0.4274(8) 0.8622(8) 0.4384(7) 0.037(3) Uani 1 1 d . . .
H62D H 0.3973 0.9147 0.3951 0.056 Uiso 1 1 calc R . .
H62E H 0.4922 0.8723 0.4453 0.056 Uiso 1 1 calc R . .
H62F H 0.3921 0.8549 0.4964 0.056 Uiso 1 1 calc R . .
C691 C 0.0104(8) 0.6514(9) 0.3180(8) 0.046(3) Uani 1 1 d . . .
H69A H 0.0409 0.5890 0.3401 0.069 Uiso 1 1 calc R . .
H69B H -0.0370 0.6514 0.2759 0.069 Uiso 1 1 calc R . .
H69C H -0.0201 0.6742 0.3685 0.069 Uiso 1 1 calc R . .
C692 C 0.0405(7) 0.8140(8) 0.2341(7) 0.039(3) Uani 1 1 d . . .
H69D H 0.0062 0.8362 0.2835 0.058 Uiso 1 1 calc R . .
H69E H -0.0031 0.8164 0.1878 0.058 Uiso 1 1 calc R . .
H69F H 0.0903 0.8527 0.2085 0.058 Uiso 1 1 calc R . .
C821 C 0.1426(7) 0.5057(8) 0.5090(7) 0.036(2) Uani 1 1 d . . .
H82A H 0.0889 0.5249 0.5462 0.054 Uiso 1 1 calc R . .
H82B H 0.1468 0.4396 0.5154 0.054 Uiso 1 1 calc R . .
H82C H 0.1339 0.5378 0.4461 0.054 Uiso 1 1 calc R . .
C822 C 0.3224(7) 0.5011(7) 0.4851(7) 0.032(2) Uani 1 1 d . . .
H82D H 0.3784 0.5173 0.5070 0.047 Uiso 1 1 calc R . .
H82E H 0.3163 0.5328 0.4218 0.047 Uiso 1 1 calc R . .
H82F H 0.3285 0.4349 0.4916 0.047 Uiso 1 1 calc R . .
N11 N 0.2313(6) 0.3326(6) 0.0532(5) 0.0276(18) Uani 1 1 d . . .
N20 N 0.3009(6) 0.2744(6) 0.2203(5) 0.0302(19) Uani 1 1 d . . .
N21 N 0.2985(6) 0.1303(6) 0.0131(5) 0.0272(18) Uani 1 1 d . . .
N30 N 0.4241(5) 0.2389(6) 0.0483(5) 0.0307(19) Uani 1 1 d . . .
N31 N 0.3767(6) 0.0786(6) 0.1884(6) 0.0316(19) Uani 1 1 d . . .
N41 N 0.1832(6) 0.1569(6) 0.1753(5) 0.0256(17) Uani 1 1 d . . .
N51 N 0.2203(5) 0.8007(5) 0.5641(5) 0.0233(16) Uani 1 1 d . . .
N60 N 0.2265(5) 0.6296(5) 0.5378(5) 0.0207(16) Uani 1 1 d . . .
N61 N 0.3255(5) 0.7559(6) 0.3884(5) 0.0253(18) Uani 1 1 d . . .
N70 N 0.1660(5) 0.7172(6) 0.3285(5) 0.0232(16) Uani 1 1 d . . .
N71 N 0.1586(6) 0.8960(6) 0.3654(5) 0.0288(19) Uani 1 1 d . . .
N611 N 0.0610(5) 0.7639(6) 0.4827(5) 0.0251(17) Uani 1 1 d . . .
O24 O 0.3961(7) 0.0918(7) -0.1002(5) 0.056(2) Uani 1 1 d . . .
O27 O 0.5279(6) 0.2086(6) -0.0637(5) 0.050(2) Uani 1 1 d . . .
O32 O 0.3528(6) 0.0425(6) 0.2684(5) 0.045(2) Uani 1 1 d . . .
O33 O 0.4464(6) 0.0435(6) 0.1477(6) 0.056(2) Uani 1 1 d . . .
O54 O 0.2669(5) 0.7480(5) 0.7066(4) 0.0346(17) Uani 1 1 d . . .
O57 O 0.2697(5) 0.5620(5) 0.6811(4) 0.0288(15) Uani 1 1 d . . .
O64 O 0.4112(5) 0.7500(6) 0.2556(4) 0.0381(19) Uani 1 1 d . . .
O67 O 0.2405(5) 0.7052(6) 0.1924(4) 0.0376(19) Uani 1 1 d . . .
O71 O 0.9263(8) 0.1895(11) 0.1366(7) 0.100(5) Uani 1 1 d . . .
O72 O 0.9186(6) 0.1676(7) -0.0117(6) 0.063(3) Uani 1 1 d . . .
O73 O 0.8181(9) 0.2842(9) 0.0352(8) 0.092(4) Uani 1 1 d . . .
O74 O 0.7910(9) 0.1331(10) 0.0990(8) 0.089(4) Uani 1 1 d . . .
O81 O 0.5161(8) 0.4131(8) 0.2808(7) 0.073(3) Uani 1 1 d . . .
O82 O 0.4014(6) 0.5436(7) 0.2406(6) 0.061(3) Uani 1 1 d . . .
O83 O 0.5271(7) 0.5466(10) 0.3311(8) 0.091(4) Uani 1 1 d . . .
O84 O 0.5600(7) 0.5488(8) 0.1784(7) 0.077(3) Uani 1 1 d . . .
O91 O 1.0658(6) 0.6709(7) 0.6838(6) 0.062(3) Uani 1 1 d . . .
O92 O 1.0392(8) 0.5279(7) 0.7856(6) 0.067(3) Uani 1 1 d . . .
O93 O 0.9276(5) 0.6610(6) 0.7841(5) 0.0404(19) Uani 1 1 d . . .
O94 O 0.9439(6) 0.5870(7) 0.6604(5) 0.051(2) Uani 1 1 d . . .
O101 O 0.7466(17) 0.7204(10) 0.4330(9) 0.163(9) Uani 1 1 d . . .
O102 O 0.8270(8) 0.8350(9) 0.3594(10) 0.096(4) Uani 1 1 d . . .
O103 O 0.6669(7) 0.8587(11) 0.3632(11) 0.110(5) Uani 1 1 d . . .
O104 O 0.7419(10) 0.7577(8) 0.2795(7) 0.087(4) Uani 1 1 d . . .
Ru1 Ru 0.18453(5) 0.76133(5) 0.44736(4) 0.01847(18) Uani 1 1 d . . .
Ru2 Ru 0.29290(5) 0.19760(6) 0.12151(5) 0.0236(2) Uani 1 1 d . . .
Cl7 Cl 0.8643(2) 0.1941(2) 0.06633(18) 0.0429(7) Uani 1 1 d . . .
Cl8 Cl 0.5008(2) 0.5117(2) 0.25800(18) 0.0423(7) Uani 1 1 d . . .
Cl9 Cl 0.99517(17) 0.6100(2) 0.72960(16) 0.0352(6) Uani 1 1 d . . .
Cl10 Cl 0.74626(18) 0.79382(19) 0.35615(17) 0.0331(6) Uani 1 1 d . . .

loop_
_atom_site_aniso_label
_atom_site_aniso_U_11
_atom_site_aniso_U_22
_atom_site_aniso_U_33
_atom_site_aniso_U_23
_atom_site_aniso_U_13
_atom_site_aniso_U_12
C12 0.029(5) 0.031(5) 0.017(4) -0.002(4) -0.007(3) 0.004(4)
C13 0.053(7) 0.039(6) 0.023(5) 0.000(5) -0.011(5) 0.007(5)
O62 0.024(4) 0.073(6) 0.031(4) -0.008(4) -0.004(3) 0.004(4)
O14 0.050(4) 0.025(4) 0.028(4) -0.005(3) -0.007(3) 0.007(3)
C15 0.031(5) 0.034(6) 0.019(4) 0.001(4) -0.008(4) -0.004(4)
C16 0.026(5) 0.037(6) 0.021(4) 0.000(4) 0.002(4) -0.011(4)
O17 0.045(4) 0.028(4) 0.027(3) -0.014(3) -0.003(3) -0.002(3)
C18 0.036(6) 0.057(8) 0.025(5) -0.020(5) -0.003(4) -0.003(5)
C19 0.042(6) 0.043(6) 0.013(4) -0.005(4) 0.000(4) -0.011(5)
C22 0.058(7) 0.037(6) 0.016(4) -0.008(4) -0.006(4) -0.004(5)
C23 0.092(11) 0.052(8) 0.031(6) -0.005(6) 0.001(6) -0.015(8)
C25 0.043(6) 0.047(7) 0.024(5) -0.014(5) -0.003(4) 0.013(5)
C26 0.039(6) 0.040(6) 0.023(5) -0.004(5) 0.012(4) 0.002(5)
C28 0.047(7) 0.059(8) 0.034(6) -0.012(6) 0.015(5) -0.014(6)
C29 0.040(6) 0.038(6) 0.028(5) -0.005(5) 0.006(4) -0.005(5)
O42 0.033(4) 0.047(5) 0.041(4) -0.011(4) 0.003(3) -0.014(3)
C52 0.049(6) 0.031(6) 0.019(4) -0.011(4) -0.008(4) 0.001(5)
C53 0.051(7) 0.046(7) 0.026(5) -0.022(5) -0.007(5) -0.004(5)
C55 0.023(4) 0.043(6) 0.009(4) -0.007(4) -0.003(3) 0.007(4)
C56 0.021(4) 0.035(5) 0.012(4) -0.002(4) 0.004(3) -0.006(4)
C58 0.047(6) 0.026(5) 0.024(5) 0.000(4) -0.002(4) -0.007(5)
C59 0.027(4) 0.022(5) 0.020(4) 0.000(4) -0.001(3) -0.004(4)
C62 0.019(4) 0.035(5) 0.016(4) -0.001(4) -0.002(3) -0.007(4)
C63 0.027(5) 0.072(9) 0.025(5) -0.006(5) 0.002(4) -0.015(5)
C65 0.023(5) 0.053(7) 0.012(4) -0.007(4) -0.002(3) 0.009(4)
C66 0.027(4) 0.047(6) 0.007(3) -0.010(4) -0.006(3) 0.007(4)
C68 0.043(6) 0.053(7) 0.025(5) -0.026(5) -0.013(4) 0.001(5)
C69 0.024(5) 0.042(6) 0.025(5) -0.007(4) -0.009(4) -0.013(4)
O721 0.050(5) 0.045(5) 0.026(4) 0.005(3) -0.003(3) -0.009(4)
O731 0.060(5) 0.040(5) 0.035(4) 0.004(4) -0.005(4) 0.010(4)
C121 0.047(6) 0.051(7) 0.022(5) -0.006(5) -0.002(4) 0.003(5)
C122 0.042(6) 0.048(7) 0.025(5) -0.002(5) -0.011(4) 0.007(5)
C191 0.051(7) 0.048(7) 0.028(5) 0.000(5) -0.011(5) -0.002(6)
C192 0.048(6) 0.044(7) 0.020(4) -0.011(5) 0.005(4) -0.013(5)
C221 0.077(8) 0.028(6) 0.023(5) -0.004(4) -0.004(5) -0.025(6)
C222 0.062(8) 0.056(8) 0.054(8) -0.029(7) -0.028(6) -0.003(7)
C291 0.035(6) 0.099(12) 0.039(7) 0.000(7) 0.005(5) -0.023(7)
C292 0.043(7) 0.076(10) 0.057(8) -0.012(8) 0.002(6) -0.011(7)
C521 0.098(11) 0.027(6) 0.037(6) -0.016(5) -0.004(7) 0.000(7)
C522 0.055(7) 0.046(7) 0.035(6) -0.018(5) -0.012(5) 0.018(6)
C621 0.020(4) 0.035(6) 0.028(5) -0.004(4) -0.007(4) 0.000(4)
C622 0.036(6) 0.036(6) 0.035(6) -0.003(5) -0.009(4) 0.004(5)
C691 0.043(6) 0.058(8) 0.036(6) -0.001(6) -0.013(5) -0.018(6)
C692 0.032(5) 0.056(7) 0.028(5) -0.006(5) -0.011(4) -0.010(5)
C821 0.033(5) 0.045(7) 0.029(5) -0.011(5) -0.003(4) -0.002(5)
C822 0.039(6) 0.026(5) 0.030(5) -0.010(4) 0.003(4) -0.002(4)
N11 0.030(4) 0.029(5) 0.021(4) -0.002(3) -0.001(3) 0.003(3)
N20 0.034(4) 0.041(5) 0.017(4) -0.010(4) -0.004(3) -0.002(4)
N21 0.041(5) 0.023(4) 0.017(4) -0.007(3) -0.004(3) 0.003(3)
N30 0.021(4) 0.043(5) 0.023(4) -0.008(4) 0.003(3) 0.011(3)
N31 0.033(4) 0.033(5) 0.025(4) 0.000(4) -0.007(3) 0.001(4)
N41 0.032(4) 0.024(4) 0.023(4) -0.013(3) -0.005(3) 0.002(3)
N51 0.030(4) 0.023(4) 0.017(3) -0.006(3) -0.003(3) -0.001(3)
N60 0.023(4) 0.026(4) 0.013(3) -0.003(3) -0.005(3) -0.003(3)
N61 0.015(3) 0.041(5) 0.015(3) 0.001(3) -0.003(3) 0.001(3)
N70 0.028(4) 0.034(5) 0.012(3) -0.012(3) -0.004(3) -0.005(3)
N71 0.041(5) 0.030(5) 0.013(3) 0.005(3) -0.008(3) -0.012(4)
N611 0.026(4) 0.032(4) 0.016(3) -0.001(3) -0.013(3) 0.003(3)
O24 0.073(6) 0.062(6) 0.031(4) -0.019(4) 0.015(4) -0.006(5)
O27 0.046(5) 0.062(6) 0.035(4) -0.004(4) 0.018(4) -0.005(4)
O32 0.060(5) 0.044(5) 0.023(4) 0.000(3) -0.007(3) 0.005(4)
O33 0.049(5) 0.046(5) 0.057(5) 0.003(4) 0.001(4) 0.016(4)
O54 0.045(4) 0.049(5) 0.012(3) -0.014(3) -0.010(3) 0.003(3)
O57 0.033(4) 0.032(4) 0.017(3) 0.005(3) -0.009(3) -0.003(3)
O64 0.022(3) 0.069(6) 0.020(3) -0.010(4) 0.004(3) 0.000(3)
O67 0.035(4) 0.067(6) 0.014(3) -0.018(3) -0.008(3) 0.004(4)
O71 0.063(7) 0.204(15) 0.042(5) -0.033(8) -0.019(5) -0.032(8)
O72 0.052(5) 0.088(7) 0.037(5) -0.006(5) 0.018(4) 0.007(5)
O73 0.120(10) 0.082(9) 0.062(7) -0.019(6) 0.018(7) 0.018(7)
O74 0.097(8) 0.125(11) 0.067(7) -0.053(7) 0.032(6) -0.059(8)
O81 0.079(7) 0.071(7) 0.065(7) -0.002(6) -0.001(5) -0.026(6)
O82 0.036(4) 0.084(7) 0.062(6) -0.009(5) -0.014(4) -0.018(5)
O83 0.060(6) 0.143(11) 0.102(9) -0.096(9) -0.038(6) 0.024(7)
O84 0.062(6) 0.102(9) 0.051(6) 0.011(6) 0.011(5) -0.016(6)
O91 0.037(5) 0.085(7) 0.058(6) -0.006(5) 0.011(4) -0.018(5)
O92 0.092(7) 0.059(6) 0.036(5) 0.011(4) -0.023(5) 0.010(5)
O93 0.034(4) 0.057(5) 0.037(4) -0.025(4) -0.002(3) -0.004(4)
O94 0.044(5) 0.078(7) 0.038(4) -0.032(5) -0.005(4) 0.009(4)
O101 0.35(3) 0.069(9) 0.049(7) 0.004(7) 0.006(11) -0.008(13)
O102 0.057(6) 0.099(10) 0.163(13) -0.087(9) 0.028(7) -0.027(6)
O103 0.040(6) 0.152(13) 0.180(14) -0.125(12) -0.027(7) 0.017(7)
O104 0.149(11) 0.075(8) 0.045(6) -0.038(6) -0.029(6) 0.011(7)
Ru1 0.0204(3) 0.0238(4) 0.0103(3) -0.0039(3) -0.0017(2) 0.0004(3)
Ru2 0.0274(4) 0.0279(4) 0.0142(3) -0.0042(3) -0.0022(3) 0.0008(3)
Cl7 0.0455(15) 0.059(2) 0.0258(12) -0.0114(13) 0.0018(11) -0.0123(14)
Cl8 0.0372(14) 0.062(2) 0.0304(13) -0.0108(13) -0.0035(10) -0.0135(13)
Cl9 0.0295(12) 0.0494(16) 0.0225(11) -0.0064(11) 0.0006(9) 0.0049(11)
Cl10 0.0319(12) 0.0400(15) 0.0273(11) -0.0077(11) -0.0018(9) -0.0050(10)

loop_
_atom_type_symbol
_atom_type_description
_atom_type_scat_dispersion_real
_atom_type_scat_dispersion_imag
_atom_type_scat_source
C C 0.0033 0.0016 'International Tables Vol C Tables 4.2.6.8 and 6.1.1.4'
H H 0.0000 0.0000 'International Tables Vol C Tables 4.2.6.8 and 6.1.1.4'
N N 0.0061 0.0033 'International Tables Vol C Tables 4.2.6.8 and 6.1.1.4'
O O 0.0106 0.0060 'International Tables Vol C Tables 4.2.6.8 and 6.1.1.4'
Ru Ru -1.2594 0.8363 'International Tables Vol C Tables 4.2.6.8 and 6.1.1.4'
P P 0.1023 0.0942 'International Tables Vol C Tables 4.2.6.8 and 6.1.1.4'
Cl Cl 0.1484 0.1585 'International Tables Vol C Tables 4.2.6.8 and 6.1.1.4'

loop_
_geom_angle_atom_site_label_1
_geom_angle_atom_site_label_2
_geom_angle_atom_site_label_3
_geom_angle
_geom_angle_site_symmetry_1
_geom_angle_site_symmetry_3
_geom_angle_publ_flag
C121 C12 C13 112.6(9) . . ?
C121 C12 N11 111.5(8) . . ?
C13 C12 N11 100.2(8) . . ?
C121 C12 C122 111.8(9) . . ?
C13 C12 C122 113.4(9) . . ?
N11 C12 C122 106.7(7) . . ?
O14 C13 C12 105.7(8) . . ?
C15 O14 C13 102.2(8) . . ?
N11 C15 O14 122.1(8) . . ?
N11 C15 C16 117.5(9) . . ?
O14 C15 C16 120.3(9) . . ?
N20 C16 O17 121.7(9) . . ?
N20 C16 C15 117.3(10) . . ?
O17 C16 C15 120.7(9) . . ?
C16 O17 C18 104.1(8) . . ?
O17 C18 C19 104.9(8) . . ?
N20 C19 C191 114.5(9) . . ?
N20 C19 C18 101.4(8) . . ?
C191 C19 C18 110.6(9) . . ?
N20 C19 C192 107.6(8) . . ?
C191 C19 C192 110.6(9) . . ?
C18 C19 C192 111.9(9) . . ?
C222 C22 N21 112.3(10) . . ?
C222 C22 C221 111.8(10) . . ?
N21 C22 C221 107.5(8) . . ?
C222 C22 C23 114.0(10) . . ?
N21 C22 C23 99.4(9) . . ?
C221 C22 C23 111.1(10) . . ?
O24 C23 C22 106.4(10) . . ?
N21 C25 O24 117.8(11) . . ?
N21 C25 C26 118.7(10) . . ?
O24 C25 C26 123.2(10) . . ?
N30 C26 O27 116.5(11) . . ?
N30 C26 C25 120.4(9) . . ?
O27 C26 C25 123.1(10) . . ?
O27 C28 C29 103.8(9) . . ?
N30 C29 C291 108.4(9) . . ?
N30 C29 C292 111.6(9) . . ?
C291 C29 C292 113.5(11) . . ?
N30 C29 C28 102.3(9) . . ?
C291 C29 C28 108.7(10) . . ?
C292 C29 C28 111.7(10) . . ?
C522 C52 C521 112.1(10) . . ?
C522 C52 C53 113.2(9) . . ?
C521 C52 C53 112.0(10) . . ?
C522 C52 N51 106.6(9) . . ?
C521 C52 N51 113.3(8) . . ?
C53 C52 N51 98.9(8) . . ?
O54 C53 C52 104.2(8) . . ?
N51 C55 O54 118.6(10) . . ?
N51 C55 C56 118.5(8) . . ?
O54 C55 C56 122.8(8) . . ?
N60 C56 O57 117.5(9) . . ?
N60 C56 C55 118.9(8) . . ?
O57 C56 C55 123.4(8) . . ?
O57 C58 C59 104.6(7) . . ?
N60 C59 C822 111.7(8) . . ?
N60 C59 C821 110.1(8) . . ?
C822 C59 C821 112.7(9) . . ?
N60 C59 C58 100.4(7) . . ?
C822 C59 C58 110.8(8) . . ?
C821 C59 C58 110.5(8) . . ?
C622 C62 C621 110.7(8) . . ?
C622 C62 C63 112.1(9) . . ?
C621 C62 C63 112.3(9) . . ?
C622 C62 N61 112.4(8) . . ?
C621 C62 N61 108.5(7) . . ?
C63 C62 N61 100.5(7) . . ?
O64 C63 C62 105.5(7) . . ?
N61 C65 O64 120.6(9) . . ?
N61 C65 C66 117.1(8) . . ?
O64 C65 C66 122.2(8) . . ?
N70 C66 O67 119.5(8) . . ?
N70 C66 C65 118.1(8) . . ?
O67 C66 C65 122.3(8) . . ?
O67 C68 C69 104.4(7) . . ?
C691 C69 N70 114.6(8) . . ?
C691 C69 C692 111.6(9) . . ?
N70 C69 C692 106.8(8) . . ?
C691 C69 C68 111.5(9) . . ?
N70 C69 C68 99.4(7) . . ?
C692 C69 C68 112.3(8) . . ?
C15 N11 C12 105.3(8) . . ?
C15 N11 Ru2 113.2(6) . . ?
C12 N11 Ru2 141.3(7) . . ?
C16 N20 C19 106.2(8) . . ?
C16 N20 Ru2 113.2(7) . . ?
C19 N20 Ru2 137.5(7) . . ?
C25 N21 C22 109.4(9) . . ?
C25 N21 Ru2 111.8(7) . . ?
C22 N21 Ru2 137.0(6) . . ?
C26 N30 C29 108.2(8) . . ?
C26 N30 Ru2 109.6(7) . . ?
C29 N30 Ru2 140.8(6) . . ?
O32 N31 O33 121.6(8) . . ?
O32 N31 Ru2 117.7(7) . . ?
O33 N31 Ru2 120.6(6) . . ?
O42 N41 Ru2 176.5(8) . . ?
C55 N51 C52 107.4(8) . . ?
C55 N51 Ru1 113.4(7) . . ?
C52 N51 Ru1 137.0(6) . . ?
C56 N60 C59 109.5(7) . . ?
C56 N60 Ru1 111.5(6) . . ?
C59 N60 Ru1 139.0(6) . . ?
C65 N61 C62 105.5(7) . . ?
C65 N61 Ru1 113.0(6) . . ?
C62 N61 Ru1 140.9(6) . . ?
C66 N70 C69 105.8(7) . . ?
C66 N70 Ru1 112.1(6) . . ?
C69 N70 Ru1 138.2(6) . . ?
O731 N71 O721 121.1(8) . . ?
O731 N71 Ru1 119.6(6) . . ?
O721 N71 Ru1 119.2(7) . . ?
O62 N611 Ru1 175.2(8) . . ?
C25 O24 C23 105.1(9) . . ?
C26 O27 C28 107.9(9) . . ?
C55 O54 C53 105.0(7) . . ?
C56 O57 C58 105.5(7) . . ?
C65 O64 C63 105.7(8) . . ?
C66 O67 C68 103.1(7) . . ?
N611 Ru1 N71 89.9(3) . . ?
N611 Ru1 N61 172.2(3) . . ?
N71 Ru1 N61 88.1(3) . . ?
N611 Ru1 N70 93.7(3) . . ?
N71 Ru1 N70 85.5(3) . . ?
N61 Ru1 N70 78.6(3) . . ?
N611 Ru1 N51 92.7(3) . . ?
N71 Ru1 N51 96.3(3) . . ?
N61 Ru1 N51 95.1(3) . . ?
N70 Ru1 N51 173.3(3) . . ?
N611 Ru1 N60 95.1(3) . . ?
N71 Ru1 N60 172.4(3) . . ?
N61 Ru1 N60 87.7(3) . . ?
N70 Ru1 N60 99.8(3) . . ?
N51 Ru1 N60 77.8(3) . . ?
N41 Ru2 N31 93.4(3) . . ?
N41 Ru2 N20 91.1(3) . . ?
N31 Ru2 N20 95.9(3) . . ?
N41 Ru2 N21 95.9(3) . . ?
N31 Ru2 N21 85.3(3) . . ?
N20 Ru2 N21 172.8(3) . . ?
N41 Ru2 N11 96.4(3) . . ?
N31 Ru2 N11 168.8(3) . . ?
N20 Ru2 N11 78.4(3) . . ?
N21 Ru2 N11 99.1(3) . . ?
N41 Ru2 N30 174.8(4) . . ?
N31 Ru2 N30 85.9(3) . . ?
N20 Ru2 N30 94.1(3) . . ?
N21 Ru2 N30 79.0(3) . . ?
N11 Ru2 N30 84.9(3) . . ?
O73 Cl7 O71 111.3(9) . . ?
O73 Cl7 O74 107.4(8) . . ?
O71 Cl7 O74 110.6(7) . . ?
O73 Cl7 O72 107.7(6) . . ?
O71 Cl7 O72 110.4(7) . . ?
O74 Cl7 O72 109.3(6) . . ?
O81 Cl8 O83 110.2(7) . . ?
O81 Cl8 O84 110.1(7) . . ?
O83 Cl8 O84 107.4(8) . . ?
O81 Cl8 O82 110.5(6) . . ?
O83 Cl8 O82 109.1(6) . . ?
O84 Cl8 O82 109.6(6) . . ?
O92 Cl9 O91 111.0(6) . . ?
O92 Cl9 O94 109.5(6) . . ?
O91 Cl9 O94 108.2(5) . . ?
O92 Cl9 O93 110.5(5) . . ?
O91 Cl9 O93 108.1(6) . . ?
O94 Cl9 O93 109.4(5) . . ?
O102 Cl10 O101 105.2(11) . . ?
O102 Cl10 O103 107.6(7) . . ?
O101 Cl10 O103 109.2(11) . . ?
O102 Cl10 O104 115.9(8) . . ?
O101 Cl10 O104 107.8(8) . . ?
O103 Cl10 O104 110.8(7) . . ?

loop_
_geom_bond_atom_site_label_1
_geom_bond_atom_site_label_2
_geom_bond_distance
_geom_bond_site_symmetry_2
_geom_bond_publ_flag
C12 C121 1.503(14) . ?
C12 C13 1.529(15) . ?
C12 N11 1.531(11) . ?
C12 C122 1.538(14) . ?
C13 O14 1.491(12) . ?
O62 N611 1.135(10) . ?
O14 C15 1.327(12) . ?
C15 N11 1.263(13) . ?
C15 C16 1.511(13) . ?
C16 N20 1.271(13) . ?
C16 O17 1.296(12) . ?
O17 C18 1.492(12) . ?
C18 C19 1.537(16) . ?
C19 N20 1.510(11) . ?
C19 C191 1.515(15) . ?
C19 C192 1.548(14) . ?
C22 C222 1.473(16) . ?
C22 N21 1.524(14) . ?
C22 C221 1.545(14) . ?
C22 C23 1.546(16) . ?
C23 O24 1.502(16) . ?
C25 N21 1.302(13) . ?
C25 O24 1.321(13) . ?
C25 C26 1.430(17) . ?
C26 N30 1.305(13) . ?
C26 O27 1.325(12) . ?
C28 O27 1.480(15) . ?
C28 C29 1.546(14) . ?
C29 N30 1.503(14) . ?
C29 C291 1.538(16) . ?
C29 C292 1.543(18) . ?
O42 N41 1.118(10) . ?
C52 C522 1.508(16) . ?
C52 C521 1.519(15) . ?
C52 C53 1.536(14) . ?
C52 N51 1.545(13) . ?
C53 O54 1.494(14) . ?
C55 N51 1.265(11) . ?
C55 O54 1.320(10) . ?
C55 C56 1.439(14) . ?
C56 N60 1.294(11) . ?
C56 O57 1.333(10) . ?
C58 O57 1.474(13) . ?
C58 C59 1.573(13) . ?
C59 N60 1.474(12) . ?
C59 C822 1.493(13) . ?
C59 C821 1.530(13) . ?
C62 C622 1.511(15) . ?
C62 C621 1.515(12) . ?
C62 C63 1.562(13) . ?
C62 N61 1.564(11) . ?
C63 O64 1.470(13) . ?
C65 N61 1.296(12) . ?
C65 O64 1.318(11) . ?
C65 C66 1.463(14) . ?
C66 N70 1.305(11) . ?
C66 O67 1.320(10) . ?
C68 O67 1.489(13) . ?
C68 C69 1.544(14) . ?
C69 C691 1.512(14) . ?
C69 N70 1.512(11) . ?
C69 C692 1.521(15) . ?
O721 N71 1.250(10) . ?
O731 N71 1.232(12) . ?
N11 Ru2 2.121(8) . ?
N20 Ru2 2.119(8) . ?
N21 Ru2 2.121(8) . ?
N30 Ru2 2.151(8) . ?
N31 O32 1.232(10) . ?
N31 O33 1.240(11) . ?
N31 Ru2 2.072(8) . ?
N41 Ru2 1.787(8) . ?
N51 Ru1 2.114(8) . ?
N60 Ru1 2.131(7) . ?
N61 Ru1 2.104(7) . ?
N70 Ru1 2.112(7) . ?
N71 Ru1 2.079(8) . ?
N611 Ru1 1.771(8) . ?
O71 Cl7 1.413(9) . ?
O72 Cl7 1.462(9) . ?
O73 Cl7 1.395(12) . ?
O74 Cl7 1.438(11) . ?
O81 Cl8 1.412(11) . ?
O82 Cl8 1.438(9) . ?
O83 Cl8 1.429(10) . ?
O84 Cl8 1.438(9) . ?
O91 Cl9 1.447(9) . ?
O92 Cl9 1.400(9) . ?
O93 Cl9 1.468(8) . ?
O94 Cl9 1.451(8) . ?
O101 Cl10 1.381(12) . ?
O102 Cl10 1.370(10) . ?
O103 Cl10 1.391(11) . ?
O104 Cl10 1.406(10) . ?
